data_7054090
loop_
_publ_author_name
'Babashkina, Maria G.'
'Safin, Damir A.'
'Railliet, Antoine P.'
'Bolte, Michael'
'Brzuszkiewicz, Anna'
'Kozlowski, Henryk'
'Garcia, Yann'

_publ_section_title
;
 Spin-canted ferromagnetic behaviour and unusual thermal decomposition of
 [Co{MeO(O)CC6H4NHC(S)NP(S)(OiPr)2}2]
;
_journal_issue 12
_journal_name_full 'New Journal of Chemistry'
_journal_page_first 2642
_journal_paper_doi 10.1039/c2nj40868f
_journal_volume 36
_journal_year 2012
_chemical_formula_moiety 'C30 H44 Co N4 O8 P2 S4'
_chemical_formula_sum 'C30 H44 Co N4 O8 P2 S4'
_chemical_formula_weight 837.80
_chemical_name_systematic
;
?
;
_space_group_IT_number 2
_symmetry_cell_setting triclinic
_symmetry_space_group_name_Hall '-P 1'
_symmetry_space_group_name_H-M 'P -1'
_atom_sites_solution_hydrogens geom
_atom_sites_solution_primary direct
_atom_sites_solution_secondary difmap
_audit_creation_method SHELXL-97
_cell_angle_alpha 78.15(2)
_cell_angle_beta 84.00(2)
_cell_angle_gamma 85.35(2)
_cell_formula_units_Z 2
_cell_length_a 10.459(3)
_cell_length_b 11.329(3)
_cell_length_c 17.261(4)
_cell_measurement_reflns_used 21600
_cell_measurement_temperature 100(2)
_cell_measurement_theta_max 36.78
_cell_measurement_theta_min 2.94
_cell_volume 1987.0(9)
_computing_cell_refinement 'CrysAlis RED (Oxford Diffraction, 2009)'
_computing_data_collection 'CrysAlis CCD (Oxford Diffraction, 2009)'
_computing_data_reduction 'CrysAlis RED (Oxford Diffraction, 2009)'
_computing_molecular_graphics 'SHELXTL (Bruker, 1997)'
_computing_publication_material 'SHELXL97 (Sheldrick, 1997)'
_computing_structure_refinement 'SHELXL-97 (Sheldrick, 1997)'
_computing_structure_solution 'SHELXS-97 (Sheldrick, 1990)'
_diffrn_ambient_temperature 100(2)
_diffrn_measured_fraction_theta_full 0.997
_diffrn_measured_fraction_theta_max 0.997
_diffrn_measurement_device_type 'Kuma KM4CCD \k-axis diffractometer'
_diffrn_measurement_method \w
_diffrn_radiation_monochromator graphite
_diffrn_radiation_source 'fine-focus sealed tube'
_diffrn_radiation_type MoK\a
_diffrn_radiation_wavelength 0.71073
_diffrn_reflns_av_R_equivalents 0.0170
_diffrn_reflns_av_sigmaI/netI 0.0163
_diffrn_reflns_limit_h_max 13
_diffrn_reflns_limit_h_min -13
_diffrn_reflns_limit_k_max 14
_diffrn_reflns_limit_k_min -14
_diffrn_reflns_limit_l_max 22
_diffrn_reflns_limit_l_min -22
_diffrn_reflns_number 25353
_diffrn_reflns_theta_full 27.50
_diffrn_reflns_theta_max 27.50
_diffrn_reflns_theta_min 2.95
_diffrn_standards_number 0
_exptl_absorpt_coefficient_mu 0.772
_exptl_absorpt_correction_T_max 1.0000
_exptl_absorpt_correction_T_min 0.8893
_exptl_absorpt_correction_type analytical
_exptl_absorpt_process_details 'CrysAlis RED (Oxford Diffraction, 2009)'
_exptl_crystal_colour green
_exptl_crystal_density_diffrn 1.400
_exptl_crystal_density_method 'not measured'
_exptl_crystal_description plate
_exptl_crystal_F_000 874
_exptl_crystal_size_max 0.20
_exptl_crystal_size_mid 0.20
_exptl_crystal_size_min 0.17
_refine_diff_density_max 0.759
_refine_diff_density_min -0.399
_refine_diff_density_rms 0.065
_refine_ls_extinction_method none
_refine_ls_goodness_of_fit_ref 1.080
_refine_ls_hydrogen_treatment constr
_refine_ls_matrix_type full
_refine_ls_number_parameters 442
_refine_ls_number_reflns 9119
_refine_ls_number_restraints 0
_refine_ls_restrained_S_all 1.080
_refine_ls_R_factor_all 0.0335
_refine_ls_R_factor_gt 0.0289
_refine_ls_shift/su_max 0.001
_refine_ls_shift/su_mean 0.000
_refine_ls_structure_factor_coef Fsqd
_refine_ls_weighting_details 'calc w=1/[\s^2^(Fo^2^)+(0.0491P)^2^+0.4358P] where P=(Fo^2^+2Fc^2^)/3'
_refine_ls_weighting_scheme calc
_refine_ls_wR_factor_gt 0.0775
_refine_ls_wR_factor_ref 0.0792
_reflns_number_gt 8018
_reflns_number_total 9119
_reflns_threshold_expression >2sigma(I)
_cod_data_source_file c2nj40868f.txt
_cod_data_source_block CoL2-100K
_cod_depositor_comments
;
The following automatic conversions were performed:

'_symmetry_cell_setting' value 'Triclinic' changed to 'triclinic'
according to
/usr/data/users/saulius/automatic-downloads/retrospective/RSC/lib/dictionaries/cif_core.dic
dictionary named 'cif_core.dic' version 2.4.2 from 2011-04-26.

Automatic conversion script
Id: cif_fix_values 2281 2013-09-26 08:29:07Z andrius 
;
_cod_database_code 7054090

loop_
_symmetry_equiv_pos_as_xyz
'x, y, z'
'-x, -y, -z'

loop_
_atom_site_label
_atom_site_type_symbol
_atom_site_fract_x
_atom_site_fract_y
_atom_site_fract_z
_atom_site_U_iso_or_equiv
_atom_site_adp_type
_atom_site_occupancy
_atom_site_symmetry_multiplicity
_atom_site_calc_flag
_atom_site_refinement_flags
_atom_site_disorder_assembly
_atom_site_disorder_group
Co1 Co 0.977815(18) 0.142150(17) 0.234265(11) 0.01749(6) Uani 1 1 d . . .
S1 S 1.03542(3) 0.20662(3) 0.09898(2) 0.02091(8) Uani 1 1 d . . .
S2 S 0.80127(4) 0.03235(4) 0.24661(2) 0.02326(8) Uani 1 1 d . . .
P1 P 0.85950(3) 0.20627(3) 0.06404(2) 0.01615(8) Uani 1 1 d . . .
O1 O 0.75913(9) 0.30044(9) 0.09577(6) 0.0187(2) Uani 1 1 d . . .
O2 O 0.86325(10) 0.25020(9) -0.02865(6) 0.0203(2) Uani 1 1 d . . .
O3 O 0.45464(12) -0.37200(11) 0.24004(8) 0.0364(3) Uani 1 1 d . . .
O4 O 0.58179(14) -0.24768(12) 0.27517(7) 0.0416(3) Uani 1 1 d . . .
N1 N 0.79213(12) 0.07930(11) 0.08369(7) 0.0195(2) Uani 1 1 d . . .
N2 N 0.69290(13) -0.08530(11) 0.16200(7) 0.0232(3) Uani 1 1 d . . .
H2 H 0.6839 -0.1269 0.2097 0.028 Uiso 1 1 calc R . .
C1 C 0.76390(13) 0.01270(13) 0.15387(8) 0.0184(3) Uani 1 1 d . . .
C2 C 0.78514(15) 0.42818(13) 0.09084(9) 0.0235(3) Uani 1 1 d . . .
H2A H 0.8769 0.4347 0.0951 0.028 Uiso 1 1 calc R . .
C3 C 0.70648(16) 0.46737(15) 0.16030(9) 0.0271(3) Uani 1 1 d . . .
H3A H 0.7337 0.4191 0.2089 0.041 Uiso 1 1 calc R . .
H3B H 0.6171 0.4572 0.1572 0.041 Uiso 1 1 calc R . .
H3C H 0.7185 0.5509 0.1591 0.041 Uiso 1 1 calc R . .
C4 C 0.7476(2) 0.50152(16) 0.01184(11) 0.0426(5) Uani 1 1 d . . .
H4A H 0.8000 0.4736 -0.0307 0.064 Uiso 1 1 calc R . .
H4B H 0.7604 0.5852 0.0092 0.064 Uiso 1 1 calc R . .
H4C H 0.6586 0.4921 0.0069 0.064 Uiso 1 1 calc R . .
C5 C 0.95294(16) 0.19648(14) -0.08526(9) 0.0261(3) Uani 1 1 d . . .
H5 H 0.9961 0.1223 -0.0573 0.031 Uiso 1 1 calc R . .
C6 C 1.05090(17) 0.28765(19) -0.11997(10) 0.0358(4) Uani 1 1 d . . .
H6A H 1.0984 0.3021 -0.0785 0.054 Uiso 1 1 calc R . .
H6B H 1.0078 0.3619 -0.1445 0.054 Uiso 1 1 calc R . .
H6C H 1.1091 0.2571 -0.1591 0.054 Uiso 1 1 calc R . .
C7 C 0.8737(2) 0.16688(19) -0.14603(10) 0.0405(4) Uani 1 1 d . . .
H7A H 0.8137 0.1081 -0.1203 0.061 Uiso 1 1 calc R . .
H7B H 0.9295 0.1347 -0.1855 0.061 Uiso 1 1 calc R . .
H7C H 0.8274 0.2389 -0.1710 0.061 Uiso 1 1 calc R . .
C8 C 0.63171(14) -0.13089(13) 0.10664(9) 0.0221(3) Uani 1 1 d . . .
C9 C 0.54611(14) -0.22437(14) 0.13696(10) 0.0248(3) Uani 1 1 d . . .
C10 C 0.47968(15) -0.26855(15) 0.08363(11) 0.0299(3) Uani 1 1 d . . .
H10 H 0.4225 -0.3287 0.1030 0.036 Uiso 1 1 calc R . .
C11 C 0.49758(16) -0.22450(16) 0.00284(11) 0.0321(4) Uani 1 1 d . . .
H11 H 0.4512 -0.2531 -0.0318 0.038 Uiso 1 1 calc R . .
C12 C 0.58562(17) -0.13697(15) -0.02617(10) 0.0305(3) Uani 1 1 d . . .
H12 H 0.6000 -0.1094 -0.0808 0.037 Uiso 1 1 calc R . .
C13 C 0.65232(16) -0.08994(14) 0.02461(9) 0.0267(3) Uani 1 1 d . . .
H13 H 0.7107 -0.0312 0.0041 0.032 Uiso 1 1 calc R . .
C14 C 0.53029(16) -0.27849(15) 0.22328(10) 0.0297(3) Uani 1 1 d . . .
C15 C 0.4464(2) -0.43403(19) 0.32270(12) 0.0474(5) Uani 1 1 d . . .
H15A H 0.3910 -0.4997 0.3299 0.071 Uiso 1 1 calc R . .
H15B H 0.4120 -0.3785 0.3559 0.071 Uiso 1 1 calc R . .
H15C H 0.5308 -0.4649 0.3370 0.071 Uiso 1 1 calc R . .
S3 S 1.14453(4) 0.02094(3) 0.29313(2) 0.02337(8) Uani 1 1 d . . .
S4 S 0.93856(4) 0.30192(3) 0.29681(2) 0.02364(9) Uani 1 1 d . . .
P2 P 1.19618(3) 0.13134(3) 0.35926(2) 0.01611(8) Uani 1 1 d . A .
O5 O 1.26950(10) 0.24242(9) 0.31089(6) 0.0207(2) Uani 1 1 d . . .
O6 O 1.29862(9) 0.06088(9) 0.41515(6) 0.0186(2) Uani 1 1 d . . .
O7 O 0.72602(10) 0.60240(10) 0.53536(6) 0.0249(2) Uani 1 1 d . . .
O8 O 0.71110(11) 0.47646(10) 0.45261(7) 0.0279(2) Uani 1 1 d . . .
N3 N 1.08455(11) 0.18435(11) 0.41694(7) 0.0185(2) Uani 1 1 d . . .
N4 N 0.90803(12) 0.31004(11) 0.44665(7) 0.0201(2) Uani 1 1 d . . .
H4 H 0.8325 0.3351 0.4325 0.024 Uiso 1 1 calc R A .
C16 C 0.98603(13) 0.25667(12) 0.39362(8) 0.0182(3) Uani 1 1 d . A .
C17 C 1.35612(19) 0.23826(16) 0.23853(11) 0.0369(6) Uani 0.549(6) 1 d P A 1
H17A H 1.3440 0.1687 0.2149 0.044 Uiso 0.549(6) 1 calc PR A 1
C17A C 1.35612(19) 0.23826(16) 0.23853(11) 0.0369(6) Uani 0.45 1 d P A 2
H17B H 1.3226 0.1779 0.2140 0.044 Uiso 0.451(6) 1 calc PR A 2
C18 C 1.3331(2) 0.35657(19) 0.18301(11) 0.0418(5) Uani 1 1 d . . .
H18A H 1.2453 0.3651 0.1702 0.063 Uiso 1 1 calc R A 1
H18B H 1.3896 0.3591 0.1352 0.063 Uiso 1 1 calc R A 1
H18C H 1.3496 0.4214 0.2080 0.063 Uiso 1 1 calc R A 1
C19A C 1.4997(4) 0.2321(4) 0.2725(2) 0.0396(9) Uiso 0.549(6) 1 d P A 1
H19A H 1.5139 0.1561 0.3081 0.059 Uiso 0.549(6) 1 calc PR A 1
H19B H 1.5030 0.2968 0.3003 0.059 Uiso 0.549(6) 1 calc PR A 1
H19C H 1.5651 0.2398 0.2288 0.059 Uiso 0.549(6) 1 calc PR A 1
C19B C 1.4828(4) 0.1997(4) 0.2490(2) 0.0269(10) Uiso 0.451(6) 1 d P A 2
H19D H 1.5090 0.1384 0.2186 0.040 Uiso 0.451(6) 1 calc PR A 2
H19E H 1.4912 0.1672 0.3042 0.040 Uiso 0.451(6) 1 calc PR A 2
H19F H 1.5363 0.2668 0.2313 0.040 Uiso 0.451(6) 1 calc PR A 2
C20 C 1.27025(14) -0.05647(13) 0.46795(8) 0.0208(3) Uani 1 1 d . A .
H20 H 1.1787 -0.0702 0.4690 0.025 Uiso 1 1 calc R . .
C21 C 1.30112(19) -0.04772(17) 0.54988(9) 0.0341(4) Uani 1 1 d . . .
H21A H 1.2467 0.0154 0.5679 0.051 Uiso 1 1 calc R A .
H21B H 1.3897 -0.0298 0.5481 0.051 Uiso 1 1 calc R . .
H21C H 1.2867 -0.1232 0.5858 0.051 Uiso 1 1 calc R . .
C22 C 1.35112(16) -0.15381(15) 0.43386(10) 0.0303(3) Uani 1 1 d . . .
H22A H 1.3265 -0.1548 0.3820 0.045 Uiso 1 1 calc R A .
H22B H 1.3378 -0.2309 0.4680 0.045 Uiso 1 1 calc R . .
H22C H 1.4405 -0.1375 0.4300 0.045 Uiso 1 1 calc R . .
C23 C 0.93387(13) 0.32992(13) 0.52131(8) 0.0185(3) Uani 1 1 d . A .
C24 C 0.86669(13) 0.42866(13) 0.54959(8) 0.0186(3) Uani 1 1 d . . .
C25 C 0.89979(15) 0.45730(14) 0.61986(9) 0.0228(3) Uani 1 1 d . A .
H25 H 0.8580 0.5237 0.6377 0.027 Uiso 1 1 calc R . .
C26 C 0.99312(16) 0.38895(15) 0.66299(9) 0.0276(3) Uani 1 1 d . . .
H26 H 1.0156 0.4101 0.7089 0.033 Uiso 1 1 calc R A .
C27 C 1.05342(16) 0.28796(15) 0.63719(9) 0.0268(3) Uani 1 1 d . A .
H27 H 1.1140 0.2398 0.6673 0.032 Uiso 1 1 calc R . .
C28 C 1.02457(15) 0.25814(14) 0.56744(8) 0.0228(3) Uani 1 1 d . . .
H28 H 1.0655 0.1902 0.5511 0.027 Uiso 1 1 calc R A .
C29 C 0.76220(14) 0.50249(13) 0.50656(8) 0.0206(3) Uani 1 1 d . A .
C30 C 0.62253(17) 0.67809(16) 0.49804(11) 0.0322(4) Uani 1 1 d . . .
H30A H 0.6038 0.7470 0.5226 0.048 Uiso 1 1 calc R . .
H30B H 0.5472 0.6328 0.5042 0.048 Uiso 1 1 calc R . .
H30C H 0.6479 0.7048 0.4425 0.048 Uiso 1 1 calc R . .

loop_
_atom_site_aniso_label
_atom_site_aniso_U_11
_atom_site_aniso_U_22
_atom_site_aniso_U_33
_atom_site_aniso_U_23
_atom_site_aniso_U_13
_atom_site_aniso_U_12
Co1 0.01993(10) 0.01792(10) 0.01624(10) -0.00531(7) -0.00527(7) -0.00109(7)
S1 0.01794(16) 0.02719(19) 0.01809(16) -0.00429(13) -0.00303(12) -0.00310(13)
S2 0.02618(18) 0.0288(2) 0.01630(16) -0.00476(14) -0.00220(13) -0.00954(15)
P1 0.01843(16) 0.01644(17) 0.01415(16) -0.00316(12) -0.00272(12) -0.00259(13)
O1 0.0194(5) 0.0164(5) 0.0201(5) -0.0029(4) -0.0010(4) -0.0029(4)
O2 0.0251(5) 0.0209(5) 0.0145(4) -0.0030(4) -0.0022(4) -0.0002(4)
O3 0.0363(6) 0.0314(6) 0.0428(7) -0.0134(5) 0.0133(5) -0.0168(5)
O4 0.0594(9) 0.0366(7) 0.0306(6) -0.0053(5) 0.0026(6) -0.0254(6)
N1 0.0234(6) 0.0179(6) 0.0185(6) -0.0039(4) -0.0053(5) -0.0038(5)
N2 0.0299(7) 0.0199(6) 0.0208(6) -0.0023(5) -0.0049(5) -0.0079(5)
C1 0.0181(6) 0.0171(7) 0.0213(6) -0.0061(5) -0.0036(5) -0.0004(5)
C2 0.0259(7) 0.0148(7) 0.0302(8) -0.0060(6) 0.0008(6) -0.0039(5)
C3 0.0286(8) 0.0234(8) 0.0299(8) -0.0093(6) -0.0027(6) 0.0040(6)
C4 0.0716(14) 0.0222(8) 0.0289(9) 0.0018(7) 0.0017(9) 0.0014(8)
C5 0.0359(8) 0.0245(8) 0.0172(7) -0.0062(6) 0.0006(6) 0.0035(6)
C6 0.0296(8) 0.0543(12) 0.0227(8) -0.0060(7) 0.0006(6) -0.0067(8)
C7 0.0601(12) 0.0424(11) 0.0239(8) -0.0148(7) 0.0009(8) -0.0181(9)
C8 0.0212(7) 0.0175(7) 0.0301(8) -0.0094(6) -0.0049(6) -0.0009(5)
C9 0.0204(7) 0.0208(7) 0.0357(8) -0.0114(6) -0.0016(6) -0.0011(6)
C10 0.0205(7) 0.0268(8) 0.0469(10) -0.0165(7) -0.0035(7) -0.0033(6)
C11 0.0265(8) 0.0287(8) 0.0482(10) -0.0194(7) -0.0164(7) 0.0023(6)
C12 0.0378(9) 0.0269(8) 0.0303(8) -0.0099(6) -0.0128(7) 0.0011(7)
C13 0.0327(8) 0.0206(7) 0.0292(8) -0.0065(6) -0.0093(6) -0.0033(6)
C14 0.0275(8) 0.0239(8) 0.0380(9) -0.0100(7) 0.0087(7) -0.0081(6)
C15 0.0633(13) 0.0373(10) 0.0410(10) -0.0119(8) 0.0228(10) -0.0258(10)
S3 0.02840(19) 0.02001(18) 0.02554(18) -0.01034(14) -0.01259(14) 0.00370(14)
S4 0.0324(2) 0.01999(18) 0.02084(17) -0.00795(13) -0.01036(14) 0.00508(14)
P2 0.01807(16) 0.01621(17) 0.01490(16) -0.00427(12) -0.00331(12) -0.00066(13)
O5 0.0238(5) 0.0193(5) 0.0183(5) -0.0030(4) 0.0008(4) -0.0025(4)
O6 0.0195(5) 0.0181(5) 0.0182(5) -0.0019(4) -0.0042(4) -0.0021(4)
O7 0.0269(5) 0.0201(5) 0.0289(6) -0.0091(4) -0.0027(4) 0.0026(4)
O8 0.0270(6) 0.0278(6) 0.0322(6) -0.0127(5) -0.0086(5) 0.0040(5)
N3 0.0194(6) 0.0193(6) 0.0178(5) -0.0056(4) -0.0019(4) -0.0015(4)
N4 0.0187(6) 0.0220(6) 0.0207(6) -0.0066(5) -0.0034(4) 0.0011(5)
C16 0.0203(6) 0.0161(6) 0.0192(6) -0.0046(5) -0.0027(5) -0.0038(5)
C17 0.0464(11) 0.0282(10) 0.0312(9) -0.0053(7) 0.0194(8) -0.0047(7)
C17A 0.0464(11) 0.0282(10) 0.0312(9) -0.0053(7) 0.0194(8) -0.0047(7)
C18 0.0458(11) 0.0513(12) 0.0246(8) 0.0059(8) -0.0034(7) -0.0144(9)
C20 0.0218(7) 0.0179(7) 0.0213(7) 0.0005(5) -0.0041(5) -0.0018(5)
C21 0.0459(10) 0.0346(9) 0.0209(7) -0.0003(6) -0.0075(7) -0.0053(8)
C22 0.0318(8) 0.0215(8) 0.0356(9) -0.0030(6) -0.0045(7) 0.0053(6)
C23 0.0190(6) 0.0185(7) 0.0179(6) -0.0036(5) 0.0019(5) -0.0049(5)
C24 0.0192(6) 0.0181(7) 0.0185(6) -0.0038(5) 0.0026(5) -0.0053(5)
C25 0.0281(7) 0.0210(7) 0.0193(7) -0.0057(5) 0.0029(6) -0.0043(6)
C26 0.0379(9) 0.0287(8) 0.0175(7) -0.0061(6) -0.0034(6) -0.0044(7)
C27 0.0319(8) 0.0274(8) 0.0194(7) -0.0011(6) -0.0038(6) 0.0009(6)
C28 0.0267(7) 0.0214(7) 0.0193(7) -0.0034(5) 0.0000(6) 0.0005(6)
C29 0.0200(6) 0.0184(7) 0.0226(7) -0.0047(5) 0.0043(5) -0.0033(5)
C30 0.0321(8) 0.0257(8) 0.0397(9) -0.0103(7) -0.0071(7) 0.0080(7)

loop_
_atom_type_symbol
_atom_type_description
_atom_type_scat_dispersion_real
_atom_type_scat_dispersion_imag
_atom_type_scat_source
C C 0.0033 0.0016 'International Tables Vol C Tables 4.2.6.8 and 6.1.1.4'
H H 0.0000 0.0000 'International Tables Vol C Tables 4.2.6.8 and 6.1.1.4'
N N 0.0061 0.0033 'International Tables Vol C Tables 4.2.6.8 and 6.1.1.4'
O O 0.0106 0.0060 'International Tables Vol C Tables 4.2.6.8 and 6.1.1.4'
P P 0.1023 0.0942 'International Tables Vol C Tables 4.2.6.8 and 6.1.1.4'
S S 0.1246 0.1234 'International Tables Vol C Tables 4.2.6.8 and 6.1.1.4'
Co Co 0.3494 0.9721 'International Tables Vol C Tables 4.2.6.8 and 6.1.1.4'

loop_
_geom_angle_atom_site_label_1
_geom_angle_atom_site_label_2
_geom_angle_atom_site_label_3
_geom_angle
S2 Co1 S4 111.55(2)
S2 Co1 S3 109.29(3)
S4 Co1 S3 107.36(2)
S2 Co1 S1 107.52(2)
S4 Co1 S1 111.19(2)
S3 Co1 S1 109.93(3)
P1 S1 Co1 96.30(3)
C1 S2 Co1 111.05(5)
O2 P1 O1 102.65(6)
O2 P1 N1 105.87(6)
O1 P1 N1 106.32(6)
O2 P1 S1 109.77(5)
O1 P1 S1 113.77(5)
N1 P1 S1 117.20(5)
C2 O1 P1 123.42(9)
C5 O2 P1 123.36(9)
C14 O3 C15 114.45(15)
C1 N1 P1 127.14(11)
C1 N2 C8 131.67(13)
C1 N2 H2 114.2
C8 N2 H2 114.2
N1 C1 N2 120.49(13)
N1 C1 S2 128.85(11)
N2 C1 S2 110.63(10)
O1 C2 C3 106.19(12)
O1 C2 C4 108.98(13)
C3 C2 C4 112.26(14)
O1 C2 H2A 109.8
C3 C2 H2A 109.8
C4 C2 H2A 109.8
C2 C3 H3A 109.5
C2 C3 H3B 109.5
H3A C3 H3B 109.5
C2 C3 H3C 109.5
H3A C3 H3C 109.5
H3B C3 H3C 109.5
C2 C4 H4A 109.5
C2 C4 H4B 109.5
H4A C4 H4B 109.5
C2 C4 H4C 109.5
H4A C4 H4C 109.5
H4B C4 H4C 109.5
O2 C5 C6 107.08(13)
O2 C5 C7 106.97(14)
C6 C5 C7 113.55(14)
O2 C5 H5 109.7
C6 C5 H5 109.7
C7 C5 H5 109.7
C5 C6 H6A 109.5
C5 C6 H6B 109.5
H6A C6 H6B 109.5
C5 C6 H6C 109.5
H6A C6 H6C 109.5
H6B C6 H6C 109.5
C5 C7 H7A 109.5
C5 C7 H7B 109.5
H7A C7 H7B 109.5
C5 C7 H7C 109.5
H7A C7 H7C 109.5
H7B C7 H7C 109.5
C13 C8 N2 123.22(14)
C13 C8 C9 119.41(14)
N2 C8 C9 117.37(14)
C10 C9 C8 118.83(15)
C10 C9 C14 119.90(14)
C8 C9 C14 121.23(14)
C11 C10 C9 121.19(15)
C11 C10 H10 119.4
C9 C10 H10 119.4
C10 C11 C12 119.33(15)
C10 C11 H11 120.3
C12 C11 H11 120.3
C13 C12 C11 121.28(16)
C13 C12 H12 119.4
C11 C12 H12 119.4
C12 C13 C8 119.86(15)
C12 C13 H13 120.1
C8 C13 H13 120.1
O4 C14 O3 120.99(16)
O4 C14 C9 126.03(14)
O3 C14 C9 112.93(15)
O3 C15 H15A 109.5
O3 C15 H15B 109.5
H15A C15 H15B 109.5
O3 C15 H15C 109.5
H15A C15 H15C 109.5
H15B C15 H15C 109.5
P2 S3 Co1 98.77(3)
C16 S4 Co1 108.26(5)
O5 P2 O6 103.08(6)
O5 P2 N3 106.44(6)
O6 P2 N3 105.82(6)
O5 P2 S3 114.40(5)
O6 P2 S3 108.53(5)
N3 P2 S3 117.32(5)
C17 O5 P2 123.52(10)
C20 O6 P2 120.56(9)
C29 O7 C30 115.75(13)
C16 N3 P2 125.54(10)
C16 N4 C23 129.09(12)
C16 N4 H4 115.5
C23 N4 H4 115.5
N3 C16 N4 120.41(13)
N3 C16 S4 127.76(11)
N4 C16 S4 111.79(10)
O5 C17 C18 106.38(15)
O5 C17 C19A 101.62(19)
C18 C17 C19A 109.84(19)
O5 C17 H17A 112.8
C18 C17 H17A 112.8
C19A C17 H17A 112.8
C17 C18 H18A 109.5
C17 C18 H18B 109.5
H18A C18 H18B 109.5
C17 C18 H18C 109.5
H18A C18 H18C 109.5
H18B C18 H18C 109.5
C17 C19A H19A 109.5
C17 C19A H19B 109.5
H19A C19A H19B 109.5
C17 C19A H19C 109.5
H19A C19A H19C 109.5
H19B C19A H19C 109.5
H19D C19B H19E 109.5
H19D C19B H19F 109.5
H19E C19B H19F 109.5
O6 C20 C21 106.74(12)
O6 C20 C22 107.31(12)
C21 C20 C22 113.73(14)
O6 C20 H20 109.6
C21 C20 H20 109.6
C22 C20 H20 109.6
C20 C21 H21A 109.5
C20 C21 H21B 109.5
H21A C21 H21B 109.5
C20 C21 H21C 109.5
H21A C21 H21C 109.5
H21B C21 H21C 109.5
C20 C22 H22A 109.5
C20 C22 H22B 109.5
H22A C22 H22B 109.5
C20 C22 H22C 109.5
H22A C22 H22C 109.5
H22B C22 H22C 109.5
C28 C23 N4 122.84(13)
C28 C23 C24 119.05(13)
N4 C23 C24 118.09(13)
C25 C24 C23 119.05(13)
C25 C24 C29 119.29(13)
C23 C24 C29 121.66(13)
C26 C25 C24 121.22(14)
C26 C25 H25 119.4
C24 C25 H25 119.4
C25 C26 C27 119.31(15)
C25 C26 H26 120.3
C27 C26 H26 120.3
C28 C27 C26 120.98(15)
C28 C27 H27 119.5
C26 C27 H27 119.5
C27 C28 C23 120.20(14)
C27 C28 H28 119.9
C23 C28 H28 119.9
O8 C29 O7 122.33(14)
O8 C29 C24 125.51(14)
O7 C29 C24 112.13(13)
O7 C30 H30A 109.5
O7 C30 H30B 109.5
H30A C30 H30B 109.5
O7 C30 H30C 109.5
H30A C30 H30C 109.5
H30B C30 H30C 109.5

loop_
_geom_bond_atom_site_label_1
_geom_bond_atom_site_label_2
_geom_bond_distance
Co1 S2 2.2767(7)
Co1 S4 2.2803(7)
Co1 S3 2.3168(8)
Co1 S1 2.3294(7)
S1 P1 1.9959(7)
S2 C1 1.7482(15)
P1 O2 1.5722(11)
P1 O1 1.5743(11)
P1 N1 1.6108(13)
O1 C2 1.4778(17)
O2 C5 1.4715(18)
O3 C14 1.3395(19)
O3 C15 1.452(2)
O4 C14 1.214(2)
N1 C1 1.3076(19)
N2 C1 1.3607(19)
N2 C8 1.4049(19)
N2 H2 0.8600
C2 C3 1.505(2)
C2 C4 1.516(2)
C2 H2A 0.9800
C3 H3A 0.9600
C3 H3B 0.9600
C3 H3C 0.9600
C4 H4A 0.9600
C4 H4B 0.9600
C4 H4C 0.9600
C5 C6 1.505(2)
C5 C7 1.507(2)
C5 H5 0.9800
C6 H6A 0.9600
C6 H6B 0.9600
C6 H6C 0.9600
C7 H7A 0.9600
C7 H7B 0.9600
C7 H7C 0.9600
C8 C13 1.396(2)
C8 C9 1.423(2)
C9 C10 1.400(2)
C9 C14 1.488(2)
C10 C11 1.380(3)
C10 H10 0.9300
C11 C12 1.389(3)
C11 H11 0.9300
C12 C13 1.385(2)
C12 H12 0.9300
C13 H13 0.9300
C15 H15A 0.9600
C15 H15B 0.9600
C15 H15C 0.9600
S3 P2 1.9959(7)
S4 C16 1.7556(15)
P2 O5 1.5684(11)
P2 O6 1.5739(11)
P2 N3 1.6137(13)
O5 C17 1.4709(19)
O6 C20 1.4819(17)
O7 C29 1.3394(18)
O7 C30 1.4458(19)
O8 C29 1.2175(19)
N3 C16 1.3074(19)
N4 C16 1.3638(19)
N4 C23 1.4094(18)
N4 H4 0.8600
C17 C18 1.497(3)
C17 C19A 1.659(5)
C17 H17A 0.9800
C18 H18A 0.9600
C18 H18B 0.9600
C18 H18C 0.9600
C19A H19A 0.9600
C19A H19B 0.9600
C19A H19C 0.9600
C19B H19D 0.9600
C19B H19E 0.9600
C19B H19F 0.9600
C20 C21 1.507(2)
C20 C22 1.513(2)
C20 H20 0.9800
C21 H21A 0.9600
C21 H21B 0.9600
C21 H21C 0.9600
C22 H22A 0.9600
C22 H22B 0.9600
C22 H22C 0.9600
C23 C28 1.401(2)
C23 C24 1.417(2)
C24 C25 1.401(2)
C24 C29 1.487(2)
C25 C26 1.378(2)
C25 H25 0.9300
C26 C27 1.392(2)
C26 H26 0.9300
C27 C28 1.383(2)
C27 H27 0.9300
C28 H28 0.9300
C30 H30A 0.9600
C30 H30B 0.9600
C30 H30C 0.9600

loop_
_geom_hbond_atom_site_label_D
_geom_hbond_atom_site_label_H
_geom_hbond_atom_site_label_A
_geom_hbond_distance_DH
_geom_hbond_distance_HA
_geom_hbond_distance_DA
_geom_hbond_angle_DHA
N2 H2 O4 0.86 1.91 2.6356(19) 141.5
N4 H4 O8 0.86 2.03 2.6857(18) 132.9

loop_
_geom_torsion_atom_site_label_1
_geom_torsion_atom_site_label_2
_geom_torsion_atom_site_label_3
_geom_torsion_atom_site_label_4
_geom_torsion
S2 Co1 S1 P1 26.95(2)
S4 Co1 S1 P1 -95.43(3)
S3 Co1 S1 P1 145.82(2)
S4 Co1 S2 C1 127.67(5)
S3 Co1 S2 C1 -113.77(6)
S1 Co1 S2 C1 5.52(5)
Co1 S1 P1 O2 178.74(4)
Co1 S1 P1 O1 64.37(5)
Co1 S1 P1 N1 -60.50(6)
O2 P1 O1 C2 -70.47(11)
N1 P1 O1 C2 178.57(10)
S1 P1 O1 C2 48.07(11)
O1 P1 O2 C5 174.43(11)
N1 P1 O2 C5 -74.27(12)
S1 P1 O2 C5 53.12(12)
O2 P1 N1 C1 -176.81(12)
O1 P1 N1 C1 -68.11(14)
S1 P1 N1 C1 60.40(14)
P1 N1 C1 N2 171.99(11)
P1 N1 C1 S2 -5.9(2)
C8 N2 C1 N1 -4.4(2)
C8 N2 C1 S2 173.83(13)
Co1 S2 C1 N1 -24.27(15)
Co1 S2 C1 N2 157.67(9)
P1 O1 C2 C3 -150.64(10)
P1 O1 C2 C4 88.23(15)
P1 O2 C5 C6 -108.55(13)
P1 O2 C5 C7 129.40(12)
C1 N2 C8 C13 11.3(3)
C1 N2 C8 C9 -169.48(15)
C13 C8 C9 C10 -3.2(2)
N2 C8 C9 C10 177.53(14)
C13 C8 C9 C14 174.39(14)
N2 C8 C9 C14 -4.9(2)
C8 C9 C10 C11 1.1(2)
C14 C9 C10 C11 -176.57(15)
C9 C10 C11 C12 1.7(2)
C10 C11 C12 C13 -2.4(2)
C11 C12 C13 C8 0.2(2)
N2 C8 C13 C12 -178.18(15)
C9 C8 C13 C12 2.6(2)
C15 O3 C14 O4 -2.9(2)
C15 O3 C14 C9 174.67(15)
C10 C9 C14 O4 -179.49(17)
C8 C9 C14 O4 2.9(3)
C10 C9 C14 O3 3.0(2)
C8 C9 C14 O3 -174.54(14)
S2 Co1 S3 P2 -130.77(2)
S4 Co1 S3 P2 -9.63(2)
S1 Co1 S3 P2 111.45(3)
S2 Co1 S4 C16 93.20(6)
S3 Co1 S4 C16 -26.50(5)
S1 Co1 S4 C16 -146.79(5)
Co1 S3 P2 O5 -73.14(5)
Co1 S3 P2 O6 172.40(4)
Co1 S3 P2 N3 52.60(6)
O6 P2 O5 C17 84.60(13)
N3 P2 O5 C17 -164.27(13)
S3 P2 O5 C17 -33.02(14)
O5 P2 O6 C20 -175.94(10)
N3 P2 O6 C20 72.47(11)
S3 P2 O6 C20 -54.27(10)
O5 P2 N3 C16 65.12(13)
O6 P2 N3 C16 174.32(12)
S3 P2 N3 C16 -64.47(13)
P2 N3 C16 N4 -170.28(10)
P2 N3 C16 S4 7.6(2)
C23 N4 C16 N3 20.7(2)
C23 N4 C16 S4 -157.42(12)
Co1 S4 C16 N3 36.55(14)
Co1 S4 C16 N4 -145.46(9)
P2 O5 C17 C18 141.11(13)
P2 O5 C17 C19A -103.95(19)
P2 O6 C20 C21 -129.72(12)
P2 O6 C20 C22 108.01(12)
C16 N4 C23 C28 -25.9(2)
C16 N4 C23 C24 152.70(14)
C28 C23 C24 C25 4.8(2)
N4 C23 C24 C25 -173.82(13)
C28 C23 C24 C29 -175.22(13)
N4 C23 C24 C29 6.14(19)
C23 C24 C25 C26 -2.1(2)
C29 C24 C25 C26 177.88(14)
C24 C25 C26 C27 -1.5(2)
C25 C26 C27 C28 2.5(2)
C26 C27 C28 C23 0.2(2)
N4 C23 C28 C27 174.69(14)
C24 C23 C28 C27 -3.9(2)
C30 O7 C29 O8 -0.3(2)
C30 O7 C29 C24 -178.61(12)
C25 C24 C29 O8 -167.98(14)
C23 C24 C29 O8 12.1(2)
C25 C24 C29 O7 10.28(18)
C23 C24 C29 O7 -169.69(12)
